data_7214866
loop_
_publ_author_name
'Wales, Craig'
'Thomas, Lynne H.'
'Wilson, Chick C.'

_publ_section_title
;
 Tautomerisation and polymorphism in molecular complexes of piroxicam with
 mono-substituted benzoic acids
;
_journal_issue 21
_journal_name_full CrystEngComm
_journal_page_first 7264
_journal_paper_doi 10.1039/c2ce26069g
_journal_volume 14
_journal_year 2012
_chemical_formula_moiety 'C15 H13 N3 O4 S, C8 H8 O2 '
_chemical_formula_sum 'C23 H21 N3 O6 S'
_chemical_formula_weight 467.49
_chemical_name_systematic
;
?
;
_space_group_IT_number 14
_symmetry_cell_setting monoclinic
_symmetry_space_group_name_Hall '-P 2ybc'
_symmetry_space_group_name_H-M 'P 1 21/c 1'
_atom_sites_solution_hydrogens mixed
_atom_sites_solution_primary direct
_atom_sites_solution_secondary difmap
_audit_creation_method SHELXL-97
_cell_angle_alpha 90.00
_cell_angle_beta 99.9790(10)
_cell_angle_gamma 90.00
_cell_formula_units_Z 4
_cell_length_a 9.4317(2)
_cell_length_b 11.3940(3)
_cell_length_c 20.4344(4)
_cell_measurement_reflns_used 87752
_cell_measurement_temperature 100(2)
_cell_measurement_theta_max 25.35
_cell_measurement_theta_min 1
_cell_volume 2162.76(8)
_computing_cell_refinement 'HKL Scalepack (Otwinowski & Minor 1997)'
_computing_data_collection 'Collect (Bruker AXS BV, 1997-2004)'
_computing_data_reduction 'HKL Denzo&Scalepack (Otwinowski,Minor 1997)'
_computing_structure_refinement 'SHELXL-97 (Sheldrick, 2008)'
_computing_structure_solution 'SHELXS-97 (Sheldrick, 2008)'
_diffrn_ambient_temperature 100(2)
_diffrn_measured_fraction_theta_full 1.000
_diffrn_measured_fraction_theta_max 1.000
_diffrn_measurement_device_type KappaCCD
_diffrn_measurement_method 'CCD; rotation images'
_diffrn_radiation_monochromator graphite
_diffrn_radiation_source 'fine-focus sealed tube'
_diffrn_radiation_type MoK\a
_diffrn_radiation_wavelength 0.71073
_diffrn_reflns_av_R_equivalents 0.1275
_diffrn_reflns_av_sigmaI/netI 0.0615
_diffrn_reflns_limit_h_max 11
_diffrn_reflns_limit_h_min -11
_diffrn_reflns_limit_k_max 13
_diffrn_reflns_limit_k_min -13
_diffrn_reflns_limit_l_max 24
_diffrn_reflns_limit_l_min -24
_diffrn_reflns_number 33953
_diffrn_reflns_theta_full 25.35
_diffrn_reflns_theta_max 25.35
_diffrn_reflns_theta_min 2.02
_exptl_absorpt_coefficient_mu 0.197
_exptl_absorpt_correction_T_max 1
_exptl_absorpt_correction_T_min 0.680
_exptl_absorpt_correction_type multi-scan
_exptl_absorpt_process_details 'SADABS (Blessing, 1997)'
_exptl_crystal_colour yellow
_exptl_crystal_density_diffrn 1.436
_exptl_crystal_density_method 'not measured'
_exptl_crystal_description plate
_exptl_crystal_F_000 976
_refine_diff_density_max 0.305
_refine_diff_density_min -0.428
_refine_diff_density_rms 0.062
_refine_ls_extinction_method none
_refine_ls_goodness_of_fit_ref 0.994
_refine_ls_hydrogen_treatment mixed
_refine_ls_matrix_type full
_refine_ls_number_parameters 371
_refine_ls_number_reflns 3961
_refine_ls_number_restraints 0
_refine_ls_restrained_S_all 0.994
_refine_ls_R_factor_all 0.0881
_refine_ls_R_factor_gt 0.0520
_refine_ls_shift/su_max 0.027
_refine_ls_shift/su_mean 0.000
_refine_ls_structure_factor_coef Fsqd
_refine_ls_weighting_details 'calc w=1/[\s^2^(Fo^2^)+(0.0450P)^2^+3.2334P] where P=(Fo^2^+2Fc^2^)/3'
_refine_ls_weighting_scheme calc
_refine_ls_wR_factor_gt 0.1085
_refine_ls_wR_factor_ref 0.1255
_reflns_number_gt 2830
_reflns_number_total 3961
_reflns_threshold_expression >2sigma(I)
_cod_data_source_file c2ce26069g.txt
_cod_data_source_block shelxl_PXZ_3MBA
_cod_depositor_comments
;
The following automatic conversions were performed:

'_symmetry_cell_setting' value 'Monoclinic' changed to 'monoclinic'
according to
/usr/data/users/saulius/automatic-downloads/retrospective/RSC/lib/dictionaries/cif_core.dic
dictionary named 'cif_core.dic' version 2.4.2 from 2011-04-26.

Automatic conversion script
Id: cif_fix_values 2281 2013-09-26 08:29:07Z andrius 
;
_cod_original_sg_symbol_H-M P21/c
_cod_database_code 7214866

loop_
_symmetry_equiv_pos_as_xyz
'x, y, z'
'-x, y+1/2, -z+1/2'
'-x, -y, -z'
'x, -y-1/2, z-1/2'

loop_
_atom_site_label
_atom_site_type_symbol
_atom_site_fract_x
_atom_site_fract_y
_atom_site_fract_z
_atom_site_U_iso_or_equiv
_atom_site_adp_type
_atom_site_occupancy
_atom_site_symmetry_multiplicity
_atom_site_calc_flag
_atom_site_refinement_flags
H14 H 0.974(3) 0.728(3) 0.4089(15) 0.018(8) Uiso 1 1 d .
H16 H 1.083(3) 0.577(3) 0.6237(16) 0.024(8) Uiso 1 1 d .
H15 H 1.244(3) 0.555(3) 0.5505(14) 0.020(8) Uiso 1 1 d .
H17 H 0.867(3) 0.680(3) 0.5865(15) 0.022(8) Uiso 1 1 d .
H18 H 0.655(4) 0.851(3) 0.4068(18) 0.046(11) Uiso 1 1 d .
H11 H 1.009(3) 0.118(3) 0.6795(16) 0.029(9) Uiso 1 1 d .
H9 H 0.931(3) 0.102(3) 0.3610(14) 0.017(7) Uiso 1 1 d .
H6 H 0.491(3) 0.185(2) 0.4271(14) 0.017(7) Uiso 1 1 d .
H3 H 0.354(3) 0.072(3) 0.8150(14) 0.021(8) Uiso 1 1 d .
H7 H 0.518(3) 0.225(3) 0.3173(15) 0.022(8) Uiso 1 1 d .
H8 H 0.741(3) 0.188(3) 0.2803(17) 0.033(9) Uiso 1 1 d .
H1 H 0.710(3) -0.136(3) 0.8466(15) 0.024(8) Uiso 1 1 d .
H2 H 0.506(3) -0.062(3) 0.8855(16) 0.025(8) Uiso 1 1 d .
H5 H 0.601(4) 0.105(3) 0.5335(16) 0.032(9) Uiso 1 1 d .
H13 H 1.051(3) 0.045(3) 0.7457(16) 0.024(8) Uiso 1 1 d .
H12 H 0.925(3) 0.134(3) 0.7400(17) 0.035(9) Uiso 1 1 d .
H4 H 0.408(4) 0.122(3) 0.7129(18) 0.045(11) Uiso 1 1 d .
H10 H 0.890(4) 0.066(3) 0.4600(17) 0.034(10) Uiso 1 1 d .
O6 O 0.7474(2) 0.82630(19) 0.41503(10) 0.0255(5) Uani 1 1 d .
O5 O 0.6672(2) 0.7761(2) 0.50799(11) 0.0431(7) Uani 1 1 d .
C21 C 0.9337(3) 0.6709(3) 0.56006(16) 0.0248(7) Uani 1 1 d .
C22 C 0.7619(3) 0.7754(3) 0.47496(15) 0.0239(7) Uani 1 1 d .
C16 C 0.9025(3) 0.7152(3) 0.49579(14) 0.0212(7) Uani 1 1 d .
C17 C 1.0001(3) 0.7003(3) 0.45230(15) 0.0206(7) Uani 1 1 d .
C20 C 1.0612(3) 0.6107(3) 0.58019(16) 0.0266(7) Uani 1 1 d .
C23 C 1.2321(3) 0.6207(3) 0.42450(17) 0.0352(8) Uani 1 1 d .
H23A H 1.1896 0.6476 0.3810 0.053 Uiso 1 1 calc R
H23B H 1.2538 0.5385 0.4227 0.053 Uiso 1 1 calc R
H23C H 1.3192 0.6636 0.4397 0.053 Uiso 1 1 calc R
C19 C 1.1577(3) 0.5958(3) 0.53665(16) 0.0260(7) Uani 1 1 d .
C18 C 1.1281(3) 0.6399(3) 0.47186(15) 0.0244(7) Uani 1 1 d .
S1 S 0.82374(8) -0.11619(6) 0.72911(4) 0.0201(2) Uani 1 1 d .
O3 O 0.5172(2) 0.10470(19) 0.60888(10) 0.0263(5) Uani 1 1 d .
O4 O 0.9065(2) 0.01353(18) 0.55256(10) 0.0231(5) Uani 1 1 d .
N2 N 0.6825(3) 0.0929(2) 0.51924(12) 0.0217(6) Uani 1 1 d .
O1 O 0.9411(2) -0.13604(18) 0.78275(10) 0.0262(5) Uani 1 1 d .
N3 N 0.8168(3) 0.0967(2) 0.43273(12) 0.0203(6) Uani 1 1 d .
O2 O 0.7685(2) -0.21377(17) 0.68819(10) 0.0250(5) Uani 1 1 d .
C8 C 0.7535(3) 0.0308(2) 0.63255(14) 0.0202(6) Uani 1 1 d .
C11 C 0.5798(3) 0.1696(3) 0.41141(15) 0.0216(7) Uani 1 1 d .
C10 C 0.6943(3) 0.1192(3) 0.45513(14) 0.0198(6) Uani 1 1 d .
C7 C 0.6211(3) 0.0576(3) 0.64988(14) 0.0212(7) Uani 1 1 d .
C14 C 0.8361(3) 0.1212(3) 0.37002(15) 0.0233(7) Uani 1 1 d .
N1 N 0.8705(2) -0.0128(2) 0.68204(11) 0.0197(5) Uani 1 1 d .
C13 C 0.7271(3) 0.1695(3) 0.32598(15) 0.0224(7) Uani 1 1 d .
C5 C 0.5924(3) 0.0284(2) 0.71782(14) 0.0201(6) Uani 1 1 d .
C9 C 0.7894(3) 0.0430(2) 0.56691(14) 0.0201(6) Uani 1 1 d .
C2 C 0.5266(3) -0.0390(3) 0.84151(16) 0.0259(7) Uani 1 1 d .
C6 C 0.6786(3) -0.0511(3) 0.75951(14) 0.0204(7) Uani 1 1 d .
C4 C 0.4716(3) 0.0731(3) 0.74028(15) 0.0234(7) Uani 1 1 d .
C3 C 0.4388(3) 0.0398(3) 0.80120(16) 0.0258(7) Uani 1 1 d .
C12 C 0.5970(3) 0.1933(3) 0.34740(15) 0.0217(7) Uani 1 1 d .
C1 C 0.6477(3) -0.0842(3) 0.82092(15) 0.0246(7) Uani 1 1 d .
C15 C 0.9695(4) 0.0786(3) 0.71454(17) 0.0270(7) Uani 1 1 d .

loop_
_atom_site_aniso_label
_atom_site_aniso_U_11
_atom_site_aniso_U_22
_atom_site_aniso_U_33
_atom_site_aniso_U_23
_atom_site_aniso_U_13
_atom_site_aniso_U_12
O6 0.0203(12) 0.0288(12) 0.0274(12) 0.0024(10) 0.0038(9) 0.0049(10)
O5 0.0278(13) 0.0701(19) 0.0341(14) 0.0102(13) 0.0132(11) 0.0177(12)
C21 0.0231(17) 0.0274(18) 0.0243(17) -0.0057(14) 0.0056(14) -0.0020(13)
C22 0.0219(16) 0.0228(17) 0.0269(17) -0.0059(14) 0.0037(14) -0.0006(13)
C16 0.0192(15) 0.0196(16) 0.0242(16) -0.0035(13) 0.0016(13) -0.0029(12)
C17 0.0223(16) 0.0181(16) 0.0210(16) -0.0029(13) 0.0027(13) -0.0032(13)
C20 0.0318(18) 0.0215(17) 0.0249(17) 0.0028(15) 0.0001(14) 0.0000(14)
C23 0.0255(18) 0.037(2) 0.045(2) 0.0014(17) 0.0106(15) 0.0062(15)
C19 0.0183(16) 0.0219(17) 0.0355(19) -0.0042(14) -0.0016(14) 0.0023(13)
C18 0.0229(16) 0.0215(17) 0.0292(17) -0.0049(14) 0.0056(13) -0.0028(13)
S1 0.0209(4) 0.0186(4) 0.0210(4) 0.0024(3) 0.0042(3) 0.0018(3)
O3 0.0222(11) 0.0326(13) 0.0241(11) 0.0051(10) 0.0040(9) 0.0081(10)
O4 0.0191(11) 0.0267(12) 0.0239(11) 0.0034(9) 0.0049(9) 0.0032(9)
N2 0.0178(14) 0.0258(15) 0.0217(13) 0.0043(11) 0.0040(11) 0.0031(11)
O1 0.0225(11) 0.0302(13) 0.0250(11) 0.0058(10) 0.0021(9) 0.0045(9)
N3 0.0192(14) 0.0187(14) 0.0222(14) 0.0015(11) 0.0013(11) 0.0013(11)
O2 0.0297(12) 0.0174(11) 0.0286(12) -0.0018(9) 0.0076(9) -0.0008(9)
C8 0.0216(16) 0.0182(16) 0.0211(15) 0.0025(13) 0.0042(12) 0.0001(12)
C11 0.0179(16) 0.0208(16) 0.0260(17) 0.0003(13) 0.0037(13) 0.0012(12)
C10 0.0190(15) 0.0169(15) 0.0232(16) -0.0005(13) 0.0031(12) -0.0007(12)
C7 0.0233(16) 0.0174(16) 0.0220(16) -0.0010(13) 0.0014(13) 0.0003(13)
C14 0.0245(17) 0.0224(16) 0.0235(16) 0.0018(14) 0.0054(13) -0.0021(14)
N1 0.0189(13) 0.0202(13) 0.0193(13) 0.0035(11) 0.0011(10) -0.0004(10)
C13 0.0266(17) 0.0193(16) 0.0207(16) 0.0029(13) 0.0026(13) -0.0039(13)
C5 0.0224(16) 0.0153(15) 0.0218(15) -0.0023(12) 0.0017(12) -0.0018(12)
C9 0.0211(16) 0.0160(16) 0.0223(15) -0.0002(12) 0.0010(13) -0.0004(12)
C2 0.0254(17) 0.0289(18) 0.0245(17) -0.0022(15) 0.0075(14) -0.0040(14)
C6 0.0198(15) 0.0203(16) 0.0214(16) -0.0030(13) 0.0046(12) -0.0027(13)
C4 0.0246(17) 0.0190(16) 0.0257(17) -0.0031(14) 0.0017(14) -0.0009(13)
C3 0.0238(17) 0.0257(18) 0.0299(18) -0.0072(14) 0.0100(14) -0.0009(14)
C12 0.0216(17) 0.0203(16) 0.0216(16) 0.0000(13) -0.0010(13) -0.0005(13)
C1 0.0247(17) 0.0246(18) 0.0247(17) 0.0022(14) 0.0042(14) 0.0000(14)
C15 0.0253(18) 0.0270(18) 0.0275(18) 0.0002(16) 0.0010(15) -0.0047(15)

loop_
_atom_type_symbol
_atom_type_description
_atom_type_scat_dispersion_real
_atom_type_scat_dispersion_imag
_atom_type_scat_source
C C 0.0033 0.0016 'International Tables Vol C Tables 4.2.6.8 and 6.1.1.4'
H H 0.0000 0.0000 'International Tables Vol C Tables 4.2.6.8 and 6.1.1.4'
N N 0.0061 0.0033 'International Tables Vol C Tables 4.2.6.8 and 6.1.1.4'
O O 0.0106 0.0060 'International Tables Vol C Tables 4.2.6.8 and 6.1.1.4'
S S 0.1246 0.1234 'International Tables Vol C Tables 4.2.6.8 and 6.1.1.4'

loop_
_geom_angle_atom_site_label_1
_geom_angle_atom_site_label_2
_geom_angle_atom_site_label_3
_geom_angle
C22 O6 H18 104(2)
C20 C21 C16 119.4(3)
C20 C21 H17 122.5(19)
C16 C21 H17 118.0(19)
O5 C22 O6 122.6(3)
O5 C22 C16 123.5(3)
O6 C22 C16 113.9(2)
C21 C16 C17 120.1(3)
C21 C16 C22 118.0(3)
C17 C16 C22 121.8(3)
C18 C17 C16 120.9(3)
C18 C17 H14 121.0(17)
C16 C17 H14 118.0(17)
C21 C20 C19 120.1(3)
C21 C20 H16 120.6(18)
C19 C20 H16 119.3(18)
C18 C23 H23A 109.5
C18 C23 H23B 109.5
H23A C23 H23B 109.5
C18 C23 H23C 109.5
H23A C23 H23C 109.5
H23B C23 H23C 109.5
C20 C19 C18 121.2(3)
C20 C19 H15 119.8(18)
C18 C19 H15 119.0(18)
C17 C18 C19 118.2(3)
C17 C18 C23 121.2(3)
C19 C18 C23 120.6(3)
O2 S1 O1 118.54(13)
O2 S1 N1 108.95(12)
O1 S1 N1 108.25(12)
O2 S1 C6 107.83(13)
O1 S1 C6 109.91(13)
N1 S1 C6 102.13(13)
C10 N2 C9 126.1(3)
C10 N2 H5 120(2)
C9 N2 H5 114(2)
C10 N3 C14 123.3(3)
C10 N3 H10 119(2)
C14 N3 H10 117(2)
C7 C8 C9 125.5(3)
C7 C8 N1 120.5(2)
C9 C8 N1 114.0(2)
C12 C11 C10 118.9(3)
C12 C11 H6 122.2(17)
C10 C11 H6 118.9(17)
N3 C10 N2 120.3(3)
N3 C10 C11 118.4(3)
N2 C10 C11 121.3(3)
O3 C7 C8 122.7(3)
O3 C7 C5 117.1(2)
C8 C7 C5 120.1(3)
N3 C14 C13 120.0(3)
N3 C14 H9 114.4(17)
C13 C14 H9 125.6(17)
C8 N1 C15 114.7(2)
C8 N1 S1 114.06(18)
C15 N1 S1 117.3(2)
C14 C13 C12 118.4(3)
C14 C13 H8 120.0(19)
C12 C13 H8 121.7(19)
C4 C5 C6 117.1(3)
C4 C5 C7 120.8(3)
C6 C5 C7 121.9(3)
O4 C9 N2 120.8(3)
O4 C9 C8 123.8(3)
N2 C9 C8 115.4(3)
C1 C2 C3 119.9(3)
C1 C2 H2 118.8(18)
C3 C2 H2 121.2(18)
C1 C6 C5 122.3(3)
C1 C6 S1 120.1(2)
C5 C6 S1 117.5(2)
C3 C4 C5 121.1(3)
C3 C4 H4 119(2)
C5 C4 H4 120(2)
C4 C3 C2 120.4(3)
C4 C3 H3 118.9(18)
C2 C3 H3 120.7(18)
C11 C12 C13 121.0(3)
C11 C12 H7 118.8(17)
C13 C12 H7 120.2(17)
C2 C1 C6 119.2(3)
C2 C1 H1 122.6(19)
C6 C1 H1 118.2(19)
N1 C15 H11 106.5(19)
N1 C15 H13 112.3(18)
H11 C15 H13 107(2)
N1 C15 H12 114(2)
H11 C15 H12 111(3)
H13 C15 H12 106(3)

loop_
_geom_bond_atom_site_label_1
_geom_bond_atom_site_label_2
_geom_bond_distance
O6 C22 1.340(4)
O6 H18 0.90(4)
O5 C22 1.209(4)
C21 C20 1.384(4)
C21 C16 1.390(4)
C21 H17 0.90(3)
C22 C16 1.488(4)
C16 C17 1.397(4)
C17 C18 1.386(4)
C17 H14 0.93(3)
C20 C19 1.389(5)
C20 H16 0.96(3)
C23 C18 1.509(4)
C23 H23A 0.9600
C23 H23B 0.9600
C23 H23C 0.9600
C19 C18 1.398(4)
C19 H15 0.94(3)
S1 O2 1.434(2)
S1 O1 1.434(2)
S1 N1 1.630(2)
S1 C6 1.762(3)
O3 C7 1.290(3)
O4 C9 1.237(3)
N2 C10 1.367(4)
N2 C9 1.396(4)
N2 H5 0.88(3)
N3 C10 1.339(4)
N3 C14 1.354(4)
N3 H10 0.88(4)
C8 C7 1.390(4)
C8 C9 1.446(4)
C8 N1 1.449(4)
C11 C12 1.372(4)
C11 C10 1.400(4)
C11 H6 0.97(3)
C7 C5 1.497(4)
C14 C13 1.360(4)
C14 H9 0.97(3)
N1 C15 1.477(4)
C13 C12 1.399(4)
C13 H8 0.99(3)
C5 C4 1.396(4)
C5 C6 1.403(4)
C2 C1 1.383(4)
C2 C3 1.390(5)
C2 H2 0.99(3)
C6 C1 1.389(4)
C4 C3 1.387(4)
C4 H4 0.93(4)
C3 H3 0.96(3)
C12 H7 0.95(3)
C1 H1 0.93(3)
C15 H11 0.97(3)
C15 H13 0.99(3)
C15 H12 0.96(4)
